data_4332335
loop_
_publ_author_name
'Chen, Yuan-Jang'
'Xie, Puhui'
'Heeg, Mary Jane'
'Endicott, John F.'

_publ_section_title
;
 Influence of the &#x201C;Innocent&#x201D; Ligands on the MLCT
 Excited-State Behavior of Mono(bipyridine)ruthenium(II)
 Complexes:&#x00A0; A Comparison of X-ray Structures and 77 K Luminescence
 Properties
;
_journal_issue 16
_journal_name_full 'Inorganic Chemistry'
_journal_page_first 6282
_journal_page_last 6297
_journal_paper_doi 10.1021/ic0602547
_journal_volume 45
_journal_year 2006
_chemical_formula_sum 'C26 H46 F12 N6 O P2 Ru'
_chemical_formula_weight 849.70
_chemical_name_systematic
; 
 ? 
;
_space_group_IT_number 19
_symmetry_cell_setting orthorhombic
_symmetry_space_group_name_Hall 'P 2ac 2ab'
_symmetry_space_group_name_H-M 'P 21 21 21'
_atom_sites_solution_hydrogens geom
_atom_sites_solution_primary direct
_atom_sites_solution_secondary difmap
_audit_creation_method SHELXL-97
_cell_angle_alpha 90.00
_cell_angle_beta 90.00
_cell_angle_gamma 90.00
_cell_formula_units_Z 4
_cell_length_a 9.6939(2)
_cell_length_b 10.2598(3)
_cell_length_c 34.0818(9)
_cell_measurement_reflns_used 9529
_cell_measurement_temperature 100(2)
_cell_measurement_theta_max 27.9
_cell_measurement_theta_min 2.4
_cell_volume 3389.69(15)
_computing_cell_refinement 'Bruker APEX2'
_computing_data_collection 'Bruker APEX2'
_computing_data_reduction 'Bruker APEX2'
_computing_molecular_graphics SHELXTL-Plus
_computing_publication_material SHELXL-97
_computing_structure_refinement 'SHELXL-97 (Sheldrick, 1997)'
_computing_structure_solution 'SHELXS-97 (Sheldrick, 1997)'
_diffrn_ambient_temperature 100(2)
_diffrn_measured_fraction_theta_full 0.990
_diffrn_measured_fraction_theta_max 0.990
_diffrn_measurement_device_type 'Bruker APEX2 kappa'
_diffrn_measurement_method 'Bruker APEX2'
_diffrn_radiation_monochromator graphite
_diffrn_radiation_source 'fine-focus sealed tube'
_diffrn_radiation_type MoK\a
_diffrn_radiation_wavelength 0.71073
_diffrn_reflns_av_R_equivalents 0.0367
_diffrn_reflns_av_sigmaI/netI 0.0459
_diffrn_reflns_limit_h_max 12
_diffrn_reflns_limit_h_min -12
_diffrn_reflns_limit_k_max 13
_diffrn_reflns_limit_k_min 0
_diffrn_reflns_limit_l_max 45
_diffrn_reflns_limit_l_min 0
_diffrn_reflns_number 28751
_diffrn_reflns_theta_full 28.30
_diffrn_reflns_theta_max 28.32
_diffrn_reflns_theta_min 2.32
_exptl_absorpt_coefficient_mu 0.656
_exptl_absorpt_correction_T_max 0.9617
_exptl_absorpt_correction_T_min 0.9024
_exptl_absorpt_correction_type multi-scan
_exptl_crystal_colour red
_exptl_crystal_density_diffrn 1.665
_exptl_crystal_density_method 'not measured'
_exptl_crystal_description rod
_exptl_crystal_F_000 1736
_exptl_crystal_size_max 0.16
_exptl_crystal_size_mid 0.08
_exptl_crystal_size_min 0.06
_refine_diff_density_max 1.061
_refine_diff_density_min -0.449
_refine_diff_density_rms 0.074
_refine_ls_abs_structure_details 'Flack H D (1983), Acta Cryst. A39, 876-881'
_refine_ls_abs_structure_Flack 0.503(19)
_refine_ls_extinction_method none
_refine_ls_goodness_of_fit_ref 1.030
_refine_ls_hydrogen_treatment mixed
_refine_ls_matrix_type full
_refine_ls_number_parameters 552
_refine_ls_number_reflns 8350
_refine_ls_number_restraints 0
_refine_ls_restrained_S_all 1.030
_refine_ls_R_factor_all 0.0427
_refine_ls_R_factor_gt 0.0339
_refine_ls_shift/su_max 0.414
_refine_ls_shift/su_mean 0.001
_refine_ls_structure_factor_coef Fsqd
_refine_ls_weighting_details 'calc w=1/[\s^2^(Fo^2^)+(0.0265P)^2^+1.8898P] where P=(Fo^2^+2Fc^2^)/3'
_refine_ls_weighting_scheme calc
_refine_ls_wR_factor_gt 0.0641
_refine_ls_wR_factor_ref 0.0669
_reflns_number_gt 7460
_reflns_number_total 8350
_reflns_threshold_expression >2sigma(I)
_cod_data_source_file ic0602547sup1.cif
_cod_data_source_block dtet
_cod_depositor_comments
;
The following automatic conversions were performed:

'_exptl_absorpt_correction_type' value 'Multi-scan' changed to
'multi-scan' according to
/home/saulius/struct/CIF-dictionaries/cif_core.dic dictionary named
'cif_core.dic' version 2.4.2 from 2011-04-26.

Automatic conversion script
Id: cif_fix_values 1891 2012-01-12 08:04:46Z andrius 
;
_cod_original_sg_symbol_H-M P212121
_cod_database_code 4332335

loop_
_symmetry_equiv_pos_as_xyz
'x, y, z'
'-x+1/2, -y, z+1/2'
'-x, y+1/2, -z+1/2'
'x+1/2, -y+1/2, -z'

loop_
_atom_site_label
_atom_site_type_symbol
_atom_site_fract_x
_atom_site_fract_y
_atom_site_fract_z
_atom_site_U_iso_or_equiv
_atom_site_adp_type
_atom_site_occupancy
_atom_site_symmetry_multiplicity
_atom_site_calc_flag
_atom_site_refinement_flags
Ru1 Ru 0.22859(2) 0.53596(2) 0.127487(6) 0.01127(5) Uani 1 1 d .
N1 N 0.1444(2) 0.3632(2) 0.10532(7) 0.0155(5) Uani 1 1 d .
N2 N 0.0685(2) 0.4973(2) 0.16746(7) 0.0137(6) Uani 1 1 d .
C1 C 0.1712(4) 0.3043(3) 0.07016(9) 0.0199(7) Uani 1 1 d .
C2 C 0.0906(4) 0.2074(3) 0.05404(10) 0.0251(7) Uani 1 1 d .
C3 C -0.0257(4) 0.1655(3) 0.07380(11) 0.0271(8) Uani 1 1 d .
C4 C -0.0518(3) 0.2190(3) 0.10978(11) 0.0247(7) Uani 1 1 d .
C5 C 0.0341(3) 0.3160(3) 0.12515(9) 0.0174(6) Uani 1 1 d .
C6 C 0.0070(3) 0.3786(3) 0.16278(9) 0.0168(6) Uani 1 1 d .
C7 C -0.0742(3) 0.3224(4) 0.19160(10) 0.0250(8) Uani 1 1 d .
C8 C -0.0999(3) 0.3882(4) 0.22572(10) 0.0271(8) Uani 1 1 d .
C9 C -0.0465(3) 0.5114(4) 0.23021(9) 0.0248(8) Uani 1 1 d .
C10 C 0.0362(3) 0.5610(3) 0.20093(9) 0.0208(7) Uani 1 1 d .
N3 N 0.4076(2) 0.5415(3) 0.09076(7) 0.0161(5) Uani 1 1 d .
N4 N 0.3663(2) 0.4770(3) 0.17406(7) 0.0136(5) Uani 1 1 d .
N5 N 0.2773(3) 0.7263(2) 0.14874(7) 0.0142(5) Uani 1 1 d .
N6 N 0.1348(3) 0.6319(3) 0.07809(7) 0.0147(5) Uani 1 1 d .
C11 C 0.4992(3) 0.4226(3) 0.09123(9) 0.0202(7) Uani 1 1 d .
C12 C 0.5612(3) 0.3985(3) 0.13180(9) 0.0196(6) Uani 1 1 d .
C13 C 0.4681(3) 0.3667(3) 0.16667(9) 0.0183(7) Uani 1 1 d .
C14 C 0.4380(3) 0.5962(3) 0.18823(9) 0.0161(6) Uani 1 1 d .
C15 C 0.3439(3) 0.7130(3) 0.18778(8) 0.0163(6) Uani 1 1 d .
C16 C 0.1645(3) 0.8269(3) 0.14907(8) 0.0153(6) Uani 1 1 d .
C17 C 0.1007(4) 0.8509(3) 0.10884(9) 0.0191(7) Uani 1 1 d .
C18 C 0.0333(3) 0.7404(3) 0.08530(9) 0.0195(7) Uani 1 1 d .
C19 C 0.2498(3) 0.6754(3) 0.05171(8) 0.0209(7) Uani 1 1 d .
C20 C 0.3643(3) 0.5773(3) 0.05015(9) 0.0212(7) Uani 1 1 d .
C21 C 0.6160(3) 0.4340(4) 0.06137(9) 0.0282(8) Uani 1 1 d .
H21A H 0.5770 0.4404 0.0349 0.034 Uiso 1 1 calc R
H21B H 0.6752 0.3569 0.0631 0.034 Uiso 1 1 calc R
H21C H 0.6706 0.5122 0.0670 0.034 Uiso 1 1 calc R
C22 C 0.5589(3) 0.3466(3) 0.20310(9) 0.0236(7) Uani 1 1 d .
H22A H 0.5002 0.3382 0.2264 0.028 Uiso 1 1 calc R
H22B H 0.6206 0.4215 0.2063 0.028 Uiso 1 1 calc R
H22C H 0.6138 0.2671 0.1999 0.028 Uiso 1 1 calc R
C23 C 0.3876(3) 0.2415(3) 0.16020(10) 0.0234(7) Uani 1 1 d .
H23A H 0.3259 0.2266 0.1825 0.028 Uiso 1 1 calc R
H23B H 0.4520 0.1683 0.1578 0.028 Uiso 1 1 calc R
H23C H 0.3330 0.2489 0.1361 0.028 Uiso 1 1 calc R
C24 C 0.2146(3) 0.9581(3) 0.16453(8) 0.0218(6) Uani 1 1 d .
H24A H 0.2442 0.9486 0.1919 0.026 Uiso 1 1 calc R
H24B H 0.1393 1.0217 0.1631 0.026 Uiso 1 1 calc R
H24C H 0.2923 0.9885 0.1486 0.026 Uiso 1 1 calc R
C25 C -0.0908(3) 0.6841(3) 0.10688(10) 0.0243(7) Uani 1 1 d .
H25A H -0.1258 0.6083 0.0925 0.029 Uiso 1 1 calc R
H25B H -0.1633 0.7504 0.1087 0.029 Uiso 1 1 calc R
H25C H -0.0630 0.6575 0.1333 0.029 Uiso 1 1 calc R
C26 C -0.0182(4) 0.7989(3) 0.04615(9) 0.0282(8) Uani 1 1 d .
H26A H 0.0583 0.8432 0.0329 0.034 Uiso 1 1 calc R
H26B H -0.0922 0.8616 0.0514 0.034 Uiso 1 1 calc R
H26C H -0.0533 0.7289 0.0293 0.034 Uiso 1 1 calc R
P1 P -0.00913(12) 0.45080(10) -0.02844(3) 0.0396(3) Uani 1 1 d .
F1 F -0.0346(2) 0.4802(2) 0.01714(6) 0.0388(5) Uani 1 1 d .
F2 F -0.0664(3) 0.3071(2) -0.02302(6) 0.0435(6) Uani 1 1 d .
F3 F 0.0462(3) 0.5988(2) -0.03379(6) 0.0563(7) Uani 1 1 d .
F4 F 0.1434(3) 0.4034(3) -0.01825(7) 0.0547(7) Uani 1 1 d .
F5 F -0.1611(3) 0.5021(2) -0.03805(9) 0.0752(9) Uani 1 1 d .
F6 F 0.0190(4) 0.4249(3) -0.07391(7) 0.0858(11) Uani 1 1 d .
P2 P 0.26767(9) 0.44099(7) 0.29656(2) 0.01945(16) Uani 1 1 d .
F7 F 0.2328(2) 0.57560(15) 0.27472(5) 0.0265(4) Uani 1 1 d .
F8 F 0.25276(19) 0.36539(16) 0.25568(5) 0.0257(4) Uani 1 1 d .
F9 F 0.2840(2) 0.5179(2) 0.33743(5) 0.0401(5) Uani 1 1 d .
F10 F 0.42824(17) 0.4641(2) 0.28801(5) 0.0295(4) Uani 1 1 d .
F11 F 0.3048(2) 0.3058(2) 0.31827(6) 0.0370(5) Uani 1 1 d .
F12 F 0.10828(19) 0.4186(2) 0.30537(6) 0.0364(5) Uani 1 1 d .
O1 O 0.5437(2) 0.7982(3) 0.11042(8) 0.0250(5) Uani 1 1 d .
H1 H 0.253(4) 0.339(3) 0.0576(9) 0.027(9) Uiso 1 1 d .
H2 H 0.113(4) 0.176(4) 0.0281(12) 0.051(13) Uiso 1 1 d .
H3 H -0.075(4) 0.102(4) 0.0646(11) 0.036(11) Uiso 1 1 d .
H4 H -0.124(3) 0.189(3) 0.1250(9) 0.022(8) Uiso 1 1 d .
H7 H -0.100(4) 0.249(4) 0.1861(11) 0.040(12) Uiso 1 1 d .
H8 H -0.153(4) 0.353(4) 0.2444(10) 0.035(10) Uiso 1 1 d .
H9 H -0.066(3) 0.561(3) 0.2507(9) 0.023(9) Uiso 1 1 d .
H10 H 0.071(3) 0.641(3) 0.2035(8) 0.009(8) Uiso 1 1 d .
H1N3 H 0.452(3) 0.607(3) 0.0980(9) 0.015(9) Uiso 1 1 d .
H1N4 H 0.318(3) 0.463(4) 0.1903(9) 0.024(10) Uiso 1 1 d .
H1N5 H 0.335(3) 0.750(3) 0.1363(10) 0.019(10) Uiso 1 1 d .
H1N6 H 0.093(3) 0.581(3) 0.0671(8) 0.000(7) Uiso 1 1 d .
H11 H 0.429(3) 0.352(3) 0.0827(8) 0.009(8) Uiso 1 1 d .
H12A H 0.620(3) 0.466(4) 0.1372(9) 0.023(8) Uiso 1 1 d .
H12B H 0.623(3) 0.323(3) 0.1277(10) 0.025(9) Uiso 1 1 d .
H14A H 0.471(3) 0.586(3) 0.2133(10) 0.021(9) Uiso 1 1 d .
H14B H 0.518(3) 0.614(3) 0.1692(9) 0.021(9) Uiso 1 1 d .
H15A H 0.263(3) 0.704(3) 0.2087(7) 0.007(7) Uiso 1 1 d .
H15B H 0.398(3) 0.792(3) 0.1940(9) 0.016(8) Uiso 1 1 d .
H16 H 0.095(3) 0.790(3) 0.1656(8) 0.006(7) Uiso 1 1 d .
H17A H 0.032(3) 0.909(3) 0.1112(8) 0.012(8) Uiso 1 1 d .
H17B H 0.168(3) 0.893(3) 0.0945(9) 0.012(8) Uiso 1 1 d .
H19A H 0.288(3) 0.755(3) 0.0591(8) 0.012(8) Uiso 1 1 d .
H19B H 0.212(3) 0.690(3) 0.0262(9) 0.021(8) Uiso 1 1 d .
H20A H 0.445(3) 0.606(3) 0.0348(8) 0.011(7) Uiso 1 1 d .
H20B H 0.334(3) 0.497(3) 0.0362(8) 0.014(8) Uiso 1 1 d .
H1O1 H 0.586(5) 0.815(5) 0.1298(14) 0.064(16) Uiso 1 1 d .
H2O1 H 0.554(5) 0.845(5) 0.0918(13) 0.056(15) Uiso 1 1 d .

loop_
_atom_site_aniso_label
_atom_site_aniso_U_11
_atom_site_aniso_U_22
_atom_site_aniso_U_33
_atom_site_aniso_U_23
_atom_site_aniso_U_13
_atom_site_aniso_U_12
Ru1 0.01131(9) 0.01141(9) 0.01108(9) -0.00126(9) 0.00028(8) -0.00168(9)
N1 0.0150(13) 0.0134(12) 0.0181(13) 0.0006(10) -0.0047(10) 0.0007(10)
N2 0.0135(11) 0.0154(14) 0.0123(11) 0.0049(9) -0.0015(9) -0.0028(9)
C1 0.0240(17) 0.0161(16) 0.0197(16) 0.0000(13) -0.0041(14) 0.0007(14)
C2 0.034(2) 0.0181(16) 0.0234(17) -0.0048(14) -0.0100(14) 0.0036(15)
C3 0.0264(19) 0.0104(15) 0.044(2) -0.0034(15) -0.0147(16) -0.0038(14)
C4 0.0169(17) 0.0171(16) 0.040(2) 0.0012(14) -0.0037(15) -0.0049(14)
C5 0.0138(14) 0.0130(13) 0.0253(15) 0.0022(13) -0.0047(13) 0.0001(11)
C6 0.0101(14) 0.0159(15) 0.0246(16) 0.0056(13) -0.0021(12) 0.0007(12)
C7 0.0197(17) 0.0232(19) 0.0320(19) 0.0062(15) 0.0026(14) -0.0045(15)
C8 0.0175(17) 0.037(2) 0.0270(18) 0.0113(16) 0.0024(14) -0.0023(15)
C9 0.0197(15) 0.039(2) 0.0160(15) 0.0021(14) 0.0002(12) -0.0005(15)
C10 0.0144(15) 0.027(2) 0.0211(15) 0.0002(14) -0.0007(11) -0.0072(14)
N3 0.0194(12) 0.0158(12) 0.0132(11) -0.0033(12) 0.0021(9) -0.0009(13)
N4 0.0144(12) 0.0141(12) 0.0122(11) -0.0009(11) 0.0022(9) -0.0019(11)
N5 0.0144(11) 0.0133(11) 0.0148(11) -0.0009(9) 0.0046(11) -0.0028(11)
N6 0.0155(14) 0.0146(13) 0.0140(12) -0.0040(10) -0.0011(10) -0.0030(11)
C11 0.0171(15) 0.0211(16) 0.0223(16) -0.0042(12) 0.0029(12) 0.0030(13)
C12 0.0145(14) 0.0241(16) 0.0200(16) -0.0055(14) 0.0000(13) 0.0028(13)
C13 0.0183(16) 0.0164(16) 0.0202(16) -0.0020(13) -0.0029(12) 0.0034(13)
C14 0.0155(15) 0.0176(15) 0.0150(15) -0.0011(12) -0.0045(12) 0.0001(13)
C15 0.0170(16) 0.0173(16) 0.0145(14) -0.0050(12) -0.0010(12) -0.0007(13)
C16 0.0151(14) 0.0137(14) 0.0171(14) -0.0013(12) 0.0003(12) 0.0008(12)
C17 0.0250(18) 0.0141(15) 0.0184(15) -0.0001(12) -0.0034(13) 0.0023(14)
C18 0.0216(16) 0.0162(15) 0.0208(16) -0.0028(12) -0.0059(13) 0.0022(13)
C19 0.029(2) 0.0204(15) 0.0136(13) 0.0019(11) 0.0003(13) -0.0036(15)
C20 0.0250(17) 0.0242(17) 0.0144(15) -0.0023(13) 0.0039(12) -0.0030(14)
C21 0.0218(16) 0.037(2) 0.0257(17) -0.0083(15) 0.0047(13) 0.0028(15)
C22 0.0225(17) 0.0226(18) 0.0257(17) -0.0025(14) -0.0036(13) 0.0063(14)
C23 0.0260(18) 0.0132(15) 0.0310(18) 0.0002(13) -0.0053(14) -0.0003(13)
C24 0.0258(15) 0.0170(13) 0.0226(13) -0.0046(13) -0.0027(12) 0.0019(16)
C25 0.0159(16) 0.0290(19) 0.0281(17) -0.0041(15) -0.0035(13) 0.0040(14)
C26 0.042(2) 0.0220(17) 0.0203(17) -0.0024(13) -0.0104(14) 0.0080(15)
P1 0.0711(7) 0.0218(5) 0.0258(5) -0.0013(4) -0.0236(4) -0.0026(5)
F1 0.0560(13) 0.0267(11) 0.0336(11) -0.0092(9) -0.0114(9) -0.0042(11)
F2 0.0709(16) 0.0186(11) 0.0410(13) -0.0061(9) -0.0270(11) -0.0026(11)
F3 0.105(2) 0.0311(12) 0.0327(12) 0.0040(10) -0.0190(14) -0.0167(14)
F4 0.0563(16) 0.0608(17) 0.0471(14) 0.0082(13) 0.0042(12) -0.0012(13)
F5 0.0940(19) 0.0289(14) 0.103(2) 0.0060(13) -0.0703(18) 0.0071(12)
F6 0.193(3) 0.0448(17) 0.0194(12) -0.0018(11) -0.0184(16) -0.0164(19)
P2 0.0185(4) 0.0227(4) 0.0172(3) 0.0018(3) 0.0002(3) 0.0038(4)
F7 0.0274(10) 0.0202(8) 0.0319(9) 0.0001(7) -0.0041(8) 0.0060(8)
F8 0.0313(12) 0.0233(9) 0.0224(8) -0.0026(7) -0.0010(8) 0.0013(9)
F9 0.0411(11) 0.0574(14) 0.0219(9) -0.0142(9) -0.0050(8) 0.0127(12)
F10 0.0182(9) 0.0357(11) 0.0345(10) -0.0036(10) -0.0017(7) 0.0068(10)
F11 0.0396(13) 0.0341(11) 0.0372(11) 0.0170(9) -0.0066(9) 0.0054(9)
F12 0.0194(10) 0.0558(15) 0.0339(11) 0.0111(10) 0.0060(8) -0.0009(9)
O1 0.0227(13) 0.0299(14) 0.0223(13) 0.0022(11) -0.0009(10) -0.0088(11)

loop_
_atom_type_symbol
_atom_type_description
_atom_type_scat_dispersion_real
_atom_type_scat_dispersion_imag
_atom_type_scat_source
C C 0.0033 0.0016 'International Tables Vol C Tables 4.2.6.8 and 6.1.1.4'
H H 0.0000 0.0000 'International Tables Vol C Tables 4.2.6.8 and 6.1.1.4'
N N 0.0061 0.0033 'International Tables Vol C Tables 4.2.6.8 and 6.1.1.4'
F F 0.0171 0.0103 'International Tables Vol C Tables 4.2.6.8 and 6.1.1.4'
P P 0.1023 0.0942 'International Tables Vol C Tables 4.2.6.8 and 6.1.1.4'
Ru Ru -1.2594 0.8363 'International Tables Vol C Tables 4.2.6.8 and 6.1.1.4'
O O 0.0106 0.0060 'International Tables Vol C Tables 4.2.6.8 and 6.1.1.4'

loop_
_geom_angle_atom_site_label_1
_geom_angle_atom_site_label_2
_geom_angle_atom_site_label_3
_geom_angle
N1 Ru1 N2 77.66(9)
N1 Ru1 N5 169.49(10)
N2 Ru1 N5 96.65(9)
N1 Ru1 N3 97.32(10)
N2 Ru1 N3 169.18(10)
N5 Ru1 N3 89.72(10)
N1 Ru1 N6 86.58(10)
N2 Ru1 N6 106.35(9)
N5 Ru1 N6 86.58(9)
N3 Ru1 N6 82.68(9)
N1 Ru1 N4 105.60(10)
N2 Ru1 N4 85.82(9)
N5 Ru1 N4 82.55(10)
N3 Ru1 N4 86.35(9)
N6 Ru1 N4 164.58(10)
C5 N1 C1 115.4(3)
C5 N1 Ru1 115.51(19)
C1 N1 Ru1 128.1(2)
C10 N2 C6 115.4(3)
C10 N2 Ru1 128.8(2)
C6 N2 Ru1 114.49(19)
N1 C1 C2 124.1(3)
C1 C2 C3 119.5(3)
C4 C3 C2 117.6(3)
C3 C4 C5 120.7(3)
N1 C5 C4 122.5(3)
N1 C5 C6 115.0(3)
C4 C5 C6 122.4(3)
N2 C6 C7 122.4(3)
N2 C6 C5 114.7(3)
C7 C6 C5 122.9(3)
C8 C7 C6 120.1(3)
C7 C8 C9 118.7(3)
C8 C9 C10 118.6(3)
N2 C10 C9 124.6(3)
C20 N3 C11 112.0(2)
C20 N3 Ru1 108.74(18)
C11 N3 Ru1 116.73(19)
C14 N4 C13 111.2(2)
C14 N4 Ru1 107.30(18)
C13 N4 Ru1 119.15(18)
C15 N5 C16 111.9(2)
C15 N5 Ru1 108.42(18)
C16 N5 Ru1 118.03(18)
C19 N6 C18 111.3(2)
C19 N6 Ru1 106.93(18)
C18 N6 Ru1 119.12(18)
N3 C11 C21 111.6(3)
N3 C11 C12 111.9(2)
C21 C11 C12 108.9(3)
C11 C12 C13 120.4(3)
C23 C13 N4 108.6(2)
C23 C13 C12 111.8(3)
N4 C13 C12 110.7(3)
C23 C13 C22 107.3(3)
N4 C13 C22 109.7(2)
C12 C13 C22 108.6(3)
N4 C14 C15 111.6(2)
N5 C15 C14 110.2(2)
N5 C16 C17 113.5(2)
N5 C16 C24 112.2(2)
C17 C16 C24 107.3(2)
C16 C17 C18 121.6(3)
N6 C18 C25 108.4(2)
N6 C18 C17 110.6(3)
C25 C18 C17 111.3(3)
N6 C18 C26 110.9(2)
C25 C18 C26 108.0(3)
C17 C18 C26 107.6(3)
N6 C19 C20 111.8(2)
N3 C20 C19 109.9(2)
F2 P1 F4 90.90(14)
F2 P1 F6 91.02(14)
F4 P1 F6 90.11(17)
F2 P1 F5 90.43(13)
F4 P1 F5 178.39(15)
F6 P1 F5 90.78(18)
F2 P1 F1 90.46(12)
F4 P1 F1 89.39(12)
F6 P1 F1 178.45(16)
F5 P1 F1 89.69(15)
F2 P1 F3 178.83(17)
F4 P1 F3 90.18(14)
F6 P1 F3 89.44(13)
F5 P1 F3 88.49(14)
F1 P1 F3 89.09(12)
F12 P2 F10 179.57(12)
F12 P2 F8 90.38(11)
F10 P2 F8 90.06(10)
F12 P2 F7 90.42(11)
F10 P2 F7 89.61(11)
F8 P2 F7 89.66(9)
F12 P2 F9 90.19(11)
F10 P2 F9 89.38(11)
F8 P2 F9 179.36(12)
F7 P2 F9 90.03(10)
F12 P2 F11 90.35(11)
F10 P2 F11 89.63(11)
F8 P2 F11 90.16(10)
F7 P2 F11 179.22(12)
F9 P2 F11 90.14(11)

loop_
_geom_bond_atom_site_label_1
_geom_bond_atom_site_label_2
_geom_bond_distance
Ru1 N1 2.093(2)
Ru1 N2 2.103(2)
Ru1 N5 2.136(2)
Ru1 N3 2.140(2)
Ru1 N6 2.151(3)
Ru1 N4 2.160(2)
N1 C5 1.355(4)
N1 C1 1.367(4)
N2 C10 1.351(4)
N2 C6 1.365(4)
C1 C2 1.378(5)
C2 C3 1.383(5)
C3 C4 1.367(5)
C4 C5 1.399(4)
C5 C6 1.458(4)
C6 C7 1.385(4)
C7 C8 1.368(5)
C8 C9 1.375(5)
C9 C10 1.377(4)
N3 C20 1.492(4)
N3 C11 1.509(4)
N4 C14 1.487(4)
N4 C13 1.522(4)
N5 C15 1.486(4)
N5 C16 1.503(4)
N6 C19 1.500(4)
N6 C18 1.506(4)
C11 C21 1.527(4)
C11 C12 1.528(4)
C12 C13 1.528(4)
C13 C23 1.519(4)
C13 C22 1.536(4)
C14 C15 1.506(4)
C16 C17 1.524(4)
C16 C24 1.525(4)
C17 C18 1.535(4)
C18 C25 1.523(4)
C18 C26 1.546(4)
C19 C20 1.499(4)
P1 F2 1.586(2)
P1 F4 1.594(3)
P1 F6 1.596(3)
P1 F5 1.598(3)
P1 F1 1.601(2)
P1 F3 1.621(2)
P2 F12 1.591(2)
P2 F10 1.6012(19)
P2 F8 1.6014(17)
P2 F7 1.6050(17)
P2 F9 1.6084(19)
P2 F11 1.612(2)

loop_
_geom_torsion_atom_site_label_1
_geom_torsion_atom_site_label_2
_geom_torsion_atom_site_label_3
_geom_torsion_atom_site_label_4
_geom_torsion
N2 Ru1 N1 C5 1.71(19)
N5 Ru1 N1 C5 -56.3(6)
N3 Ru1 N1 C5 172.0(2)
N6 Ru1 N1 C5 -105.9(2)
N4 Ru1 N1 C5 83.7(2)
N2 Ru1 N1 C1 169.7(3)
N5 Ru1 N1 C1 111.7(5)
N3 Ru1 N1 C1 -20.0(3)
N6 Ru1 N1 C1 62.2(3)
N4 Ru1 N1 C1 -108.2(2)
N1 Ru1 N2 C10 174.6(3)
N5 Ru1 N2 C10 -14.4(3)
N3 Ru1 N2 C10 111.4(5)
N6 Ru1 N2 C10 -102.8(3)
N4 Ru1 N2 C10 67.6(3)
N1 Ru1 N2 C6 8.38(19)
N5 Ru1 N2 C6 179.41(19)
N3 Ru1 N2 C6 -54.8(6)
N6 Ru1 N2 C6 91.0(2)
N4 Ru1 N2 C6 -98.6(2)
C5 N1 C1 C2 2.9(4)
Ru1 N1 C1 C2 -165.1(2)
N1 C1 C2 C3 0.4(5)
C1 C2 C3 C4 -3.0(5)
C2 C3 C4 C5 2.2(5)
C1 N1 C5 C4 -3.7(4)
Ru1 N1 C5 C4 165.9(2)
C1 N1 C5 C6 179.5(3)
Ru1 N1 C5 C6 -10.9(3)
C3 C4 C5 N1 1.2(5)
C3 C4 C5 C6 177.8(3)
C10 N2 C6 C7 -4.9(4)
Ru1 N2 C6 C7 163.3(2)
C10 N2 C6 C5 175.3(3)
Ru1 N2 C6 C5 -16.6(3)
N1 C5 C6 N2 18.3(4)
C4 C5 C6 N2 -158.5(3)
N1 C5 C6 C7 -161.6(3)
C4 C5 C6 C7 21.6(4)
N2 C6 C7 C8 2.6(5)
C5 C6 C7 C8 -177.5(3)
C6 C7 C8 C9 1.5(5)
C7 C8 C9 C10 -3.1(5)
C6 N2 C10 C9 3.3(4)
Ru1 N2 C10 C9 -162.8(2)
C8 C9 C10 N2 0.6(5)
N1 Ru1 N3 C20 72.9(2)
N2 Ru1 N3 C20 134.4(5)
N5 Ru1 N3 C20 -99.3(2)
N6 Ru1 N3 C20 -12.7(2)
N4 Ru1 N3 C20 178.1(2)
N1 Ru1 N3 C11 -55.0(2)
N2 Ru1 N3 C11 6.6(6)
N5 Ru1 N3 C11 132.8(2)
N6 Ru1 N3 C11 -140.6(2)
N4 Ru1 N3 C11 50.3(2)
N1 Ru1 N4 C14 174.96(18)
N2 Ru1 N4 C14 -109.10(19)
N5 Ru1 N4 C14 -11.82(18)
N3 Ru1 N4 C14 78.38(19)
N6 Ru1 N4 C14 33.7(4)
N1 Ru1 N4 C13 47.6(2)
N2 Ru1 N4 C13 123.5(2)
N5 Ru1 N4 C13 -139.2(2)
N3 Ru1 N4 C13 -49.0(2)
N6 Ru1 N4 C13 -93.7(4)
N1 Ru1 N5 C15 127.2(5)
N2 Ru1 N5 C15 70.6(2)
N3 Ru1 N5 C15 -100.6(2)
N6 Ru1 N5 C15 176.7(2)
N4 Ru1 N5 C15 -14.28(19)
N1 Ru1 N5 C16 -1.3(6)
N2 Ru1 N5 C16 -57.9(2)
N3 Ru1 N5 C16 130.9(2)
N6 Ru1 N5 C16 48.20(19)
N4 Ru1 N5 C16 -142.8(2)
N1 Ru1 N6 C19 -111.03(19)
N2 Ru1 N6 C19 172.90(17)
N5 Ru1 N6 C19 76.97(19)
N3 Ru1 N6 C19 -13.19(18)
N4 Ru1 N6 C19 31.8(5)
N1 Ru1 N6 C18 121.8(2)
N2 Ru1 N6 C18 45.7(2)
N5 Ru1 N6 C18 -50.2(2)
N3 Ru1 N6 C18 -140.4(2)
N4 Ru1 N6 C18 -95.4(4)
C20 N3 C11 C21 48.9(3)
Ru1 N3 C11 C21 175.2(2)
C20 N3 C11 C12 171.2(3)
Ru1 N3 C11 C12 -62.5(3)
N3 C11 C12 C13 63.6(4)
C21 C11 C12 C13 -172.6(3)
C14 N4 C13 C23 168.9(2)
Ru1 N4 C13 C23 -65.5(3)
C14 N4 C13 C12 -68.0(3)
Ru1 N4 C13 C12 57.6(3)
C14 N4 C13 C22 51.9(3)
Ru1 N4 C13 C22 177.4(2)
C11 C12 C13 C23 61.3(4)
C11 C12 C13 N4 -59.9(4)
C11 C12 C13 C22 179.5(3)
C13 N4 C14 C15 168.4(2)
Ru1 N4 C14 C15 36.5(3)
C16 N5 C15 C14 170.1(2)
Ru1 N5 C15 C14 38.2(3)
N4 C14 C15 N5 -51.3(3)
C15 N5 C16 C17 175.7(3)
Ru1 N5 C16 C17 -57.5(3)
C15 N5 C16 C24 53.8(3)
Ru1 N5 C16 C24 -179.37(18)
N5 C16 C17 C18 58.3(4)
C24 C16 C17 C18 -177.2(3)
C19 N6 C18 C25 171.4(2)
Ru1 N6 C18 C25 -63.4(3)
C19 N6 C18 C17 -66.3(3)
Ru1 N6 C18 C17 58.9(3)
C19 N6 C18 C26 53.1(3)
Ru1 N6 C18 C26 178.2(2)
C16 C17 C18 N6 -58.0(4)
C16 C17 C18 C25 62.6(4)
C16 C17 C18 C26 -179.3(3)
C18 N6 C19 C20 169.6(2)
Ru1 N6 C19 C20 37.9(3)
C11 N3 C20 C19 167.3(3)
Ru1 N3 C20 C19 36.8(3)
N6 C19 C20 N3 -51.2(3)
